data_2205350
loop_
_publ_author_name
'Liang-Zhong Xu'
'Guo-Dong Si'
'Zai-Feng Li'
'Guan-Ping Yu'
'Yong-Wei Huang'

_publ_section_title 2-(4-Methylbenzoyl)-<i>N</i>-phenyl-2-(1<i>H</i>-1,2,4-triazol-1-yl)ethanethioamide
_journal_issue 3
_journal_name_full 'Acta Crystallographica Section E'
_journal_page_first o571
_journal_page_last o572
_journal_paper_doi 10.1107/S1600536805003417
_journal_volume 61
_journal_year 2005
_chemical_formula_iupac 'C18 H16 N4 O S'
_chemical_formula_moiety 'C18 H16 N4 O S'
_chemical_formula_sum 'C18 H16 N4 O S'
_chemical_formula_weight 336.41
_chemical_name_systematic
;
2-(4-Methylbenzoyl)-N-phenyl-2-(1H-1,2,4-triazol-1-yl)ethanethioamide
;
_space_group_IT_number 14
_symmetry_cell_setting monoclinic
_symmetry_space_group_name_Hall '-P 2yn'
_symmetry_space_group_name_H-M 'P 1 21/n 1'
_atom_sites_solution_hydrogens geom
_atom_sites_solution_primary direct
_atom_sites_solution_secondary difmap
_audit_creation_method SHELXL-97
_cell_angle_alpha 90.00
_cell_angle_beta 109.261(2)
_cell_angle_gamma 90.00
_cell_formula_units_Z 8
_cell_length_a 16.151(2)
_cell_length_b 11.9923(14)
_cell_length_c 18.094(2)
_cell_measurement_reflns_used 2352
_cell_measurement_temperature 293(2)
_cell_measurement_theta_max 20.95
_cell_measurement_theta_min 2.24
_cell_volume 3308.4(7)
_computing_cell_refinement SMART
_computing_data_collection 'SMART (Bruker, 1998)'
_computing_data_reduction 'SAINT (Bruker, 1999)'
_computing_molecular_graphics 'SHELXTL (Bruker, 1999)'
_computing_publication_material SHELXTL
_computing_structure_refinement 'SHELXL97 (Sheldrick, 1997)'
_computing_structure_solution 'SHELXS97 (Sheldrick, 1997)'
_diffrn_ambient_temperature 293(2)
_diffrn_measured_fraction_theta_full 0.995
_diffrn_measured_fraction_theta_max 0.995
_diffrn_measurement_device_type 'Bruker SMART CCD area-detector'
_diffrn_measurement_method '\f and \w'
_diffrn_radiation_monochromator graphite
_diffrn_radiation_source 'fine-focus sealed tube'
_diffrn_radiation_type MoK\a
_diffrn_radiation_wavelength 0.71073
_diffrn_reflns_av_R_equivalents 0.0433
_diffrn_reflns_av_sigmaI/netI 0.0720
_diffrn_reflns_limit_h_max 21
_diffrn_reflns_limit_h_min -13
_diffrn_reflns_limit_k_max 15
_diffrn_reflns_limit_k_min -15
_diffrn_reflns_limit_l_max 21
_diffrn_reflns_limit_l_min -23
_diffrn_reflns_number 21974
_diffrn_reflns_theta_full 27.94
_diffrn_reflns_theta_max 27.94
_diffrn_reflns_theta_min 2.06
_diffrn_standards_decay_% 0
_diffrn_standards_interval_count 150
_diffrn_standards_number 2
_exptl_absorpt_coefficient_mu 0.208
_exptl_absorpt_correction_T_max 0.967
_exptl_absorpt_correction_T_min 0.939
_exptl_absorpt_correction_type multi-scan
_exptl_absorpt_process_details '(SADABS; Sheldrick, 1996)'
_exptl_crystal_colour yellow
_exptl_crystal_density_diffrn 1.351
_exptl_crystal_density_method 'not measured'
_exptl_crystal_description block
_exptl_crystal_F_000 1408
_exptl_crystal_size_max 0.22
_exptl_crystal_size_mid 0.18
_exptl_crystal_size_min 0.16
_refine_diff_density_max 0.270
_refine_diff_density_min -0.302
_refine_ls_extinction_method none
_refine_ls_goodness_of_fit_ref 1.010
_refine_ls_hydrogen_treatment constr
_refine_ls_matrix_type full
_refine_ls_number_parameters 433
_refine_ls_number_reflns 7912
_refine_ls_number_restraints 2
_refine_ls_restrained_S_all 1.010
_refine_ls_R_factor_all 0.1085
_refine_ls_R_factor_gt 0.0485
_refine_ls_shift/su_max 0.000
_refine_ls_shift/su_mean 0.000
_refine_ls_structure_factor_coef Fsqd
_refine_ls_weighting_details 'calc w = 1/[\s^2^(Fo^2^)+(0.0569P)^2^+0.1446P] where P = (Fo^2^+2Fc^2^)/3'
_refine_ls_weighting_scheme calc
_refine_ls_wR_factor_gt 0.1133
_refine_ls_wR_factor_ref 0.1336
_reflns_number_gt 4310
_reflns_number_total 7912
_reflns_threshold_expression I>2\s(I)
_cod_data_source_file rz6046.cif
_cod_data_source_block I
_cod_depositor_comments
;
The following automatic conversions were performed:
'_symmetry_cell_setting' value 'Monoclinic' changed to 'monoclinic'
according to '/home/saulius/struct/CIF-dictionaries/cif_core.dic'
dictionary named 'cif_core.dic' version 2.4.1 from 2010-06-29.

Automatic conversion script
Id: cif_fix_enum 1527 2010-12-29 10:47:43Z saulius 

The following automatic conversions were performed:

'_symmetry_cell_setting' value 'Monoclinic' changed to 'monoclinic'
according to /home/saulius/struct/CIF-dictionaries/cif_core.dic
dictionary named 'cif_core.dic' version 2.4.1 from 2010-06-29.

Automatic conversion script
Id: cif_fix_values 1715 2011-07-08 13:25:40Z adriana 
;
_cod_original_sg_symbol_H-M 'P 21/n'
_cod_database_code 2205350
_cod_database_fobs_code 2205350

loop_
_symmetry_equiv_pos_as_xyz
'x, y, z'
'-x+1/2, y+1/2, -z+1/2'
'-x, -y, -z'
'x-1/2, -y-1/2, z-1/2'

loop_
_atom_site_label
_atom_site_fract_x
_atom_site_fract_y
_atom_site_fract_z
_atom_site_U_iso_or_equiv
_atom_site_adp_type
_atom_site_calc_flag
_atom_site_refinement_flags
_atom_site_occupancy
_atom_site_type_symbol
S1 0.25440(4) 0.27319(5) 0.05376(3) 0.05119(18) Uani d . 1 S
S2 0.77344(5) 0.74516(5) 0.42701(4) 0.0678(2) Uani d . 1 S
N1 0.19506(11) 0.08085(13) 0.08867(9) 0.0405(4) Uani d D 1 N
H1A 0.1972 0.0323 0.1242 0.049 Uiso calc RD 1 H
N2 0.28225(11) 0.23888(13) 0.24092(9) 0.0380(4) Uani d . 1 N
N3 0.23013(14) 0.20193(16) 0.28155(11) 0.0560(5) Uani d . 1 N
N4 0.25617(13) 0.38567(15) 0.30060(10) 0.0525(5) Uani d . 1 N
N5 0.78836(11) 0.96571(13) 0.41745(9) 0.0419(4) Uani d D 1 N
H5A 0.7698 1.0233 0.3884 0.050 Uiso calc RD 1 H
N6 0.72729(12) 0.81247(14) 0.25013(9) 0.0419(4) Uani d . 1 N
N7 0.77865(13) 0.86357(15) 0.21373(11) 0.0506(5) Uani d . 1 N
N8 0.76513(13) 0.67998(16) 0.18473(10) 0.0524(5) Uani d . 1 N
O1 0.44756(10) 0.25815(12) 0.23789(8) 0.0517(4) Uani d . 1 O
O2 0.56867(11) 0.75659(13) 0.25828(9) 0.0608(5) Uani d . 1 O
C1 0.24934(13) 0.16721(16) 0.10858(10) 0.0351(5) Uani d . 1 C
C2 0.31102(13) 0.16090(15) 0.19357(10) 0.0345(5) Uani d . 1 C
H2A 0.3064 0.0857 0.2131 0.041 Uiso calc R 1 H
C3 0.40723(14) 0.18020(16) 0.20028(11) 0.0381(5) Uani d . 1 C
C4 0.44924(14) 0.09846(16) 0.16245(11) 0.0377(5) Uani d . 1 C
C5 0.53344(14) 0.11935(18) 0.16203(12) 0.0449(6) Uani d . 1 C
H5B 0.5616 0.1849 0.1840 0.054 Uiso calc R 1 H
C6 0.57582(15) 0.04458(19) 0.12958(12) 0.0505(6) Uani d . 1 C
H6A 0.6324 0.0603 0.1301 0.061 Uiso calc R 1 H
C7 0.53599(16) -0.05361(19) 0.09608(12) 0.0480(6) Uani d . 1 C
C8 0.45255(17) -0.07446(19) 0.09703(13) 0.0546(6) Uani d . 1 C
H8B 0.4246 -0.1403 0.0752 0.066 Uiso calc R 1 H
C9 0.40956(15) -0.00041(18) 0.12946(13) 0.0489(6) Uani d . 1 C
H9A 0.3532 -0.0168 0.1293 0.059 Uiso calc R 1 H
C10 0.58182(18) -0.1351(2) 0.05979(14) 0.0722(8) Uani d . 1 C
H10A 0.5442 -0.1978 0.0398 0.108 Uiso calc R 1 H
H10B 0.6350 -0.1600 0.0986 0.108 Uiso calc R 1 H
H10C 0.5956 -0.0994 0.0178 0.108 Uiso calc R 1 H
C11 0.13328(14) 0.06283(17) 0.01222(11) 0.0416(5) Uani d . 1 C
C12 0.14852(19) -0.0203(2) -0.03311(15) 0.0748(8) Uani d . 1 C
H12A 0.1990 -0.0635 -0.0149 0.090 Uiso calc R 1 H
C13 0.0881(2) -0.0399(3) -0.10642(15) 0.0885(10) Uani d . 1 C
H13A 0.0979 -0.0967 -0.1375 0.106 Uiso calc R 1 H
C14 0.01511(19) 0.0230(2) -0.13313(14) 0.0696(8) Uani d . 1 C
H14A -0.0250 0.0096 -0.1826 0.084 Uiso calc R 1 H
C15 -0.00012(17) 0.1056(2) -0.08821(14) 0.0628(7) Uani d . 1 C
H15A -0.0506 0.1488 -0.1069 0.075 Uiso calc R 1 H
C16 0.05900(16) 0.12590(18) -0.01484(13) 0.0521(6) Uani d . 1 C
H16A 0.0484 0.1823 0.0161 0.063 Uiso calc R 1 H
C17 0.29512(15) 0.34813(17) 0.25236(12) 0.0461(6) Uani d . 1 C
H17A 0.3274 0.3919 0.2293 0.055 Uiso calc R 1 H
C18 0.21785(19) 0.2921(2) 0.31598(14) 0.0646(7) Uani d . 1 C
H18A 0.1846 0.2926 0.3493 0.077 Uiso calc R 1 H
C19 0.75441(14) 0.86863(16) 0.38622(11) 0.0395(5) Uani d . 1 C
C20 0.69285(14) 0.87730(16) 0.30100(11) 0.0377(5) Uani d . 1 C
H20A 0.6905 0.9556 0.2849 0.045 Uiso calc R 1 H
C21 0.59956(15) 0.84036(18) 0.29436(11) 0.0431(5) Uani d . 1 C
C22 0.54914(14) 0.90784(18) 0.33302(11) 0.0429(5) Uani d . 1 C
C23 0.47627(16) 0.8597(2) 0.34470(13) 0.0597(7) Uani d . 1 C
H23A 0.4617 0.7861 0.3296 0.072 Uiso calc R 1 H
C24 0.42560(17) 0.9192(3) 0.37814(15) 0.0691(8) Uani d . 1 C
H24A 0.3773 0.8851 0.3857 0.083 Uiso calc R 1 H
C25 0.44465(17) 1.0297(3) 0.40103(13) 0.0611(7) Uani d . 1 C
C26 0.51689(17) 1.0765(2) 0.38920(13) 0.0577(6) Uani d . 1 C
H26A 0.5313 1.1501 0.4041 0.069 Uiso calc R 1 H
C27 0.56858(15) 1.01741(18) 0.35584(12) 0.0485(6) Uani d . 1 C
H27A 0.6170 1.0516 0.3486 0.058 Uiso calc R 1 H
C28 0.38870(19) 1.0933(3) 0.43883(16) 0.0872(10) Uani d . 1 C
H28A 0.4112 1.1677 0.4507 0.131 Uiso calc R 1 H
H28B 0.3899 1.0564 0.4862 0.131 Uiso calc R 1 H
H28C 0.3294 1.0964 0.4036 0.131 Uiso calc R 1 H
C29 0.85139(14) 0.98753(17) 0.49252(12) 0.0430(5) Uani d . 1 C
C30 0.85542(18) 0.9280(2) 0.55868(13) 0.0658(7) Uani d . 1 C
H30A 0.8154 0.8713 0.5564 0.079 Uiso calc R 1 H
C31 0.9199(2) 0.9539(2) 0.62844(14) 0.0804(9) Uani d . 1 C
H31A 0.9237 0.9132 0.6732 0.096 Uiso calc R 1 H
C32 0.97824(19) 1.0381(2) 0.63309(15) 0.0721(8) Uani d . 1 C
H32A 1.0222 1.0535 0.6802 0.086 Uiso calc R 1 H
C33 0.97124(17) 1.0992(2) 0.56793(15) 0.0639(7) Uani d . 1 C
H33A 1.0093 1.1585 0.5710 0.077 Uiso calc R 1 H
C34 0.90808(15) 1.07387(18) 0.49731(13) 0.0509(6) Uani d . 1 C
H34A 0.9041 1.1156 0.4530 0.061 Uiso calc R 1 H
C35 0.72196(16) 0.70379(18) 0.23242(12) 0.0500(6) Uani d . 1 C
H35A 0.6914 0.6518 0.2516 0.060 Uiso calc R 1 H
C36 0.79850(16) 0.7806(2) 0.17549(14) 0.0559(6) Uani d . 1 C
H36A 0.8333 0.7903 0.1440 0.067 Uiso calc R 1 H

loop_
_atom_site_aniso_label
_atom_site_aniso_U_11
_atom_site_aniso_U_22
_atom_site_aniso_U_33
_atom_site_aniso_U_12
_atom_site_aniso_U_13
_atom_site_aniso_U_23
S1 0.0601(4) 0.0459(3) 0.0420(3) -0.0088(3) 0.0092(3) 0.0103(3)
S2 0.0964(6) 0.0394(3) 0.0486(3) -0.0005(3) -0.0018(3) 0.0082(3)
N1 0.0473(11) 0.0370(9) 0.0316(9) -0.0073(8) 0.0056(8) 0.0030(7)
N2 0.0438(11) 0.0363(10) 0.0326(8) 0.0023(8) 0.0109(8) -0.0026(7)
N3 0.0775(15) 0.0471(12) 0.0559(12) 0.0085(10) 0.0390(11) 0.0052(9)
N4 0.0622(13) 0.0497(12) 0.0440(11) 0.0104(10) 0.0154(10) -0.0098(9)
N5 0.0523(12) 0.0357(10) 0.0359(9) 0.0009(8) 0.0120(8) -0.0002(7)
N6 0.0546(12) 0.0380(10) 0.0343(9) -0.0007(8) 0.0164(8) -0.0011(8)
N7 0.0551(13) 0.0514(12) 0.0504(11) -0.0019(10) 0.0243(10) 0.0007(9)
N8 0.0614(13) 0.0499(12) 0.0446(10) 0.0091(10) 0.0158(10) -0.0057(9)
O1 0.0467(10) 0.0477(9) 0.0541(9) -0.0059(7) 0.0075(7) -0.0160(7)
O2 0.0578(11) 0.0595(11) 0.0599(10) -0.0125(9) 0.0123(8) -0.0148(8)
C1 0.0384(12) 0.0350(11) 0.0301(10) 0.0023(9) 0.0088(9) -0.0011(8)
C2 0.0431(13) 0.0295(10) 0.0297(10) -0.0007(9) 0.0103(9) -0.0026(8)
C3 0.0425(13) 0.0368(11) 0.0290(10) 0.0012(10) 0.0037(9) 0.0020(9)
C4 0.0397(13) 0.0356(11) 0.0331(10) 0.0032(9) 0.0059(9) 0.0023(9)
C5 0.0393(13) 0.0459(13) 0.0420(12) 0.0016(10) 0.0034(10) -0.0008(10)
C6 0.0386(14) 0.0613(15) 0.0486(13) 0.0084(12) 0.0103(11) 0.0045(11)
C7 0.0520(16) 0.0496(14) 0.0367(11) 0.0191(11) 0.0066(11) 0.0055(10)
C8 0.0607(17) 0.0411(13) 0.0574(14) 0.0024(12) 0.0131(13) -0.0082(11)
C9 0.0461(14) 0.0427(13) 0.0581(14) -0.0004(11) 0.0173(11) -0.0062(11)
C10 0.079(2) 0.0799(19) 0.0502(14) 0.0379(16) 0.0115(14) -0.0025(13)
C11 0.0472(14) 0.0416(12) 0.0314(10) -0.0054(10) 0.0067(10) -0.0022(9)
C12 0.0676(19) 0.0833(19) 0.0594(16) 0.0174(15) 0.0017(14) -0.0274(14)
C13 0.093(2) 0.100(2) 0.0558(16) 0.0145(19) 0.0022(16) -0.0388(16)
C14 0.074(2) 0.0817(19) 0.0374(13) -0.0104(16) -0.0029(13) -0.0049(13)
C15 0.0570(17) 0.0618(16) 0.0521(14) -0.0025(13) -0.0056(12) 0.0042(12)
C16 0.0580(16) 0.0464(13) 0.0447(13) -0.0004(12) 0.0072(11) -0.0039(10)
C17 0.0486(14) 0.0410(13) 0.0450(12) 0.0002(11) 0.0107(11) -0.0089(10)
C18 0.092(2) 0.0592(17) 0.0558(15) 0.0183(15) 0.0428(15) 0.0005(13)
C19 0.0427(13) 0.0396(12) 0.0359(11) -0.0001(10) 0.0123(9) -0.0003(9)
C20 0.0480(14) 0.0318(11) 0.0330(10) -0.0002(9) 0.0128(9) 0.0007(8)
C21 0.0489(14) 0.0428(12) 0.0323(11) -0.0014(11) 0.0064(10) 0.0046(9)
C22 0.0419(13) 0.0503(14) 0.0319(11) 0.0019(11) 0.0058(9) 0.0072(9)
C23 0.0482(16) 0.0722(17) 0.0548(15) -0.0138(13) 0.0119(12) -0.0037(12)
C24 0.0418(16) 0.107(2) 0.0589(16) -0.0053(16) 0.0168(13) 0.0066(16)
C25 0.0479(16) 0.092(2) 0.0406(13) 0.0230(15) 0.0115(11) 0.0166(13)
C26 0.0661(18) 0.0543(15) 0.0555(15) 0.0138(13) 0.0239(13) 0.0080(12)
C27 0.0508(15) 0.0485(14) 0.0493(13) 0.0049(11) 0.0207(11) 0.0089(11)
C28 0.070(2) 0.131(3) 0.0663(18) 0.0428(19) 0.0307(16) 0.0234(17)
C29 0.0466(14) 0.0422(12) 0.0392(12) 0.0024(10) 0.0129(10) -0.0069(10)
C30 0.085(2) 0.0666(16) 0.0408(13) -0.0195(15) 0.0144(13) -0.0023(12)
C31 0.110(3) 0.080(2) 0.0384(14) -0.0100(18) 0.0064(15) -0.0036(13)
C32 0.072(2) 0.0738(19) 0.0542(16) 0.0058(16) -0.0015(14) -0.0195(15)
C33 0.0540(17) 0.0587(16) 0.0735(18) -0.0045(13) 0.0136(14) -0.0245(14)
C34 0.0575(16) 0.0441(13) 0.0486(13) -0.0027(12) 0.0142(12) -0.0074(10)
C35 0.0629(16) 0.0419(13) 0.0448(12) 0.0004(11) 0.0173(12) -0.0016(10)
C36 0.0580(16) 0.0616(16) 0.0527(14) 0.0055(13) 0.0244(12) -0.0047(12)

loop_
_atom_type_symbol
_atom_type_description
_atom_type_scat_dispersion_real
_atom_type_scat_dispersion_imag
_atom_type_scat_source
C C 0.0033 0.0016 'International Tables Vol C Tables 4.2.6.8 and 6.1.1.4'
H H 0.0000 0.0000 'International Tables Vol C Tables 4.2.6.8 and 6.1.1.4'
N N 0.0061 0.0033 'International Tables Vol C Tables 4.2.6.8 and 6.1.1.4'
O O 0.0106 0.0060 'International Tables Vol C Tables 4.2.6.8 and 6.1.1.4'
S S 0.1246 0.1234 'International Tables Vol C Tables 4.2.6.8 and 6.1.1.4'

loop_
_geom_angle_atom_site_label_1
_geom_angle_atom_site_label_2
_geom_angle_atom_site_label_3
_geom_angle
_geom_angle_publ_flag
C1 N1 C11 124.61(16) yes
C1 N1 H1A 117.7 ?
C11 N1 H1A 117.7 ?
C17 N2 N3 109.20(18) ?
C17 N2 C2 131.66(19) ?
N3 N2 C2 119.12(16) ?
C18 N3 N2 102.00(19) ?
C17 N4 C18 101.79(19) ?
C19 N5 C29 128.97(17) yes
C19 N5 H5A 115.5 ?
C29 N5 H5A 115.5 ?
C35 N6 N7 108.88(18) ?
C35 N6 C20 131.83(19) ?
N7 N6 C20 119.22(16) ?
C36 N7 N6 102.00(18) ?
C35 N8 C36 101.98(19) ?
N1 C1 C2 112.71(16) ?
N1 C1 S1 127.15(15) yes
C2 C1 S1 120.13(14) yes
N2 C2 C1 109.46(15) ?
N2 C2 C3 111.75(15) ?
C1 C2 C3 112.17(16) ?
N2 C2 H2A 107.8 ?
C1 C2 H2A 107.8 ?
C3 C2 H2A 107.8 ?
O1 C3 C4 121.8(2) ?
O1 C3 C2 120.20(19) ?
C4 C3 C2 117.99(17) ?
C5 C4 C9 117.9(2) ?
C5 C4 C3 118.87(18) ?
C9 C4 C3 123.2(2) ?
C6 C5 C4 120.9(2) ?
C6 C5 H5B 119.6 ?
C4 C5 H5B 119.6 ?
C5 C6 C7 121.2(2) ?
C5 C6 H6A 119.4 ?
C7 C6 H6A 119.4 ?
C8 C7 C6 117.7(2) ?
C8 C7 C10 120.9(2) ?
C6 C7 C10 121.4(2) ?
C9 C8 C7 121.6(2) ?
C9 C8 H8B 119.2 ?
C7 C8 H8B 119.2 ?
C8 C9 C4 120.7(2) ?
C8 C9 H9A 119.7 ?
C4 C9 H9A 119.7 ?
C7 C10 H10A 109.5 ?
C7 C10 H10B 109.5 ?
H10A C10 H10B 109.5 ?
C7 C10 H10C 109.5 ?
H10A C10 H10C 109.5 ?
H10B C10 H10C 109.5 ?
C12 C11 C16 120.1(2) ?
C12 C11 N1 119.0(2) ?
C16 C11 N1 120.89(19) ?
C11 C12 C13 119.4(3) ?
C11 C12 H12A 120.3 ?
C13 C12 H12A 120.3 ?
C14 C13 C12 120.4(3) ?
C14 C13 H13A 119.8 ?
C12 C13 H13A 119.8 ?
C13 C14 C15 120.3(2) ?
C13 C14 H14A 119.8 ?
C15 C14 H14A 119.8 ?
C14 C15 C16 120.1(2) ?
C14 C15 H15A 119.9 ?
C16 C15 H15A 119.9 ?
C11 C16 C15 119.7(2) ?
C11 C16 H16A 120.1 ?
C15 C16 H16A 120.1 ?
N4 C17 N2 110.9(2) ?
N4 C17 H17A 124.6 ?
N2 C17 H17A 124.6 ?
N3 C18 N4 116.1(2) ?
N3 C18 H18A 121.9 ?
N4 C18 H18A 121.9 ?
N5 C19 C20 113.95(16) ?
N5 C19 S2 127.58(16) yes
C20 C19 S2 118.43(14) yes
N6 C20 C21 111.57(16) ?
N6 C20 C19 110.12(16) ?
C21 C20 C19 110.60(16) ?
N6 C20 H20A 108.1 ?
C21 C20 H20A 108.1 ?
C19 C20 H20A 108.1 ?
O2 C21 C22 121.0(2) ?
O2 C21 C20 120.0(2) ?
C22 C21 C20 118.97(18) ?
C27 C22 C23 118.1(2) ?
C27 C22 C21 123.8(2) ?
C23 C22 C21 118.1(2) ?
C24 C23 C22 120.7(2) ?
C24 C23 H23A 119.7 ?
C22 C23 H23A 119.7 ?
C23 C24 C25 121.5(3) ?
C23 C24 H24A 119.2 ?
C25 C24 H24A 119.2 ?
C26 C25 C24 117.3(2) ?
C26 C25 C28 122.1(3) ?
C24 C25 C28 120.7(3) ?
C25 C26 C27 121.8(2) ?
C25 C26 H26A 119.1 ?
C27 C26 H26A 119.1 ?
C26 C27 C22 120.6(2) ?
C26 C27 H27A 119.7 ?
C22 C27 H27A 119.7 ?
C25 C28 H28A 109.5 ?
C25 C28 H28B 109.5 ?
H28A C28 H28B 109.5 ?
C25 C28 H28C 109.5 ?
H28A C28 H28C 109.5 ?
H28B C28 H28C 109.5 ?
C34 C29 C30 120.0(2) ?
C34 C29 N5 116.87(19) ?
C30 C29 N5 123.2(2) ?
C29 C30 C31 118.9(3) ?
C29 C30 H30A 120.6 ?
C31 C30 H30A 120.6 ?
C32 C31 C30 121.3(3) ?
C32 C31 H31A 119.3 ?
C30 C31 H31A 119.3 ?
C33 C32 C31 119.1(2) ?
C33 C32 H32A 120.4 ?
C31 C32 H32A 120.4 ?
C32 C33 C34 120.6(3) ?
C32 C33 H33A 119.7 ?
C34 C33 H33A 119.7 ?
C29 C34 C33 120.0(2) ?
C29 C34 H34A 120.0 ?
C33 C34 H34A 120.0 ?
N8 C35 N6 111.4(2) ?
N8 C35 H35A 124.3 ?
N6 C35 H35A 124.3 ?
N7 C36 N8 115.8(2) ?
N7 C36 H36A 122.1 ?
N8 C36 H36A 122.1 ?

loop_
_geom_bond_atom_site_label_1
_geom_bond_atom_site_label_2
_geom_bond_distance
_geom_bond_publ_flag
S1 C1 1.6308(19) yes
S2 C19 1.638(2) yes
N1 C1 1.328(2) yes
N1 C11 1.430(2) yes
N1 H1A 0.8600 ?
N2 C17 1.332(2) ?
N2 N3 1.362(2) ?
N2 C2 1.445(2) ?
N3 C18 1.296(3) ?
N4 C17 1.313(3) ?
N4 C18 1.354(3) ?
N5 C19 1.331(2) yes
N5 C29 1.428(3) yes
N5 H5A 0.8600 ?
N6 C35 1.338(3) ?
N6 N7 1.363(2) ?
N6 C20 1.449(2) ?
N7 C36 1.311(3) ?
N8 C35 1.308(3) ?
N8 C36 1.354(3) ?
O1 C3 1.212(2) yes
O2 C21 1.212(2) yes
C1 C2 1.534(2) ?
C2 C3 1.536(3) ?
C2 H2A 0.9800 ?
C3 C4 1.482(3) ?
C4 C5 1.385(3) ?
C4 C9 1.386(3) ?
C5 C6 1.372(3) ?
C5 H5B 0.9300 ?
C6 C7 1.382(3) ?
C6 H6A 0.9300 ?
C7 C8 1.376(3) ?
C7 C10 1.501(3) ?
C8 C9 1.373(3) ?
C8 H8B 0.9300 ?
C9 H9A 0.9300 ?
C10 H10A 0.9600 ?
C10 H10B 0.9600 ?
C10 H10C 0.9600 ?
C11 C12 1.364(3) ?
C11 C16 1.365(3) ?
C12 C13 1.383(3) ?
C12 H12A 0.9300 ?
C13 C14 1.348(4) ?
C13 H13A 0.9300 ?
C14 C15 1.355(3) ?
C14 H14A 0.9300 ?
C15 C16 1.377(3) ?
C15 H15A 0.9300 ?
C16 H16A 0.9300 ?
C17 H17A 0.9300 ?
C18 H18A 0.9300 ?
C19 C20 1.538(3) ?
C20 C21 1.537(3) ?
C20 H20A 0.9800 ?
C21 C22 1.478(3) ?
C22 C27 1.382(3) ?
C22 C23 1.388(3) ?
C23 C24 1.369(3) ?
C23 H23A 0.9300 ?
C24 C25 1.392(4) ?
C24 H24A 0.9300 ?
C25 C26 1.373(4) ?
C25 C28 1.508(3) ?
C26 C27 1.377(3) ?
C26 H26A 0.9300 ?
C27 H27A 0.9300 ?
C28 H28A 0.9600 ?
C28 H28B 0.9600 ?
C28 H28C 0.9600 ?
C29 C34 1.366(3) ?
C29 C30 1.377(3) ?
C30 C31 1.381(3) ?
C30 H30A 0.9300 ?
C31 C32 1.364(4) ?
C31 H31A 0.9300 ?
C32 C33 1.361(4) ?
C32 H32A 0.9300 ?
C33 C34 1.380(3) ?
C33 H33A 0.9300 ?
C34 H34A 0.9300 ?
C35 H35A 0.9300 ?
C36 H36A 0.9300 ?

loop_
_geom_hbond_atom_site_label_D
_geom_hbond_atom_site_label_H
_geom_hbond_atom_site_label_A
_geom_hbond_site_symmetry_A
_geom_hbond_distance_DH
_geom_hbond_distance_HA
_geom_hbond_distance_DA
_geom_hbond_angle_DHA
_geom_hbond_publ_flag
N1 H1A N4 2_545 0.86 2.20 3.012(2) 158 yes
C2 H2A N4 2_545 0.98 2.58 3.487(3) 153 yes
N5 H5A N8 2_655 0.86 2.26 3.117(2) 174 yes
C20 H20A N8 2_655 0.98 2.79 3.686(3) 152 yes

loop_
_geom_torsion_atom_site_label_1
_geom_torsion_atom_site_label_2
_geom_torsion_atom_site_label_3
_geom_torsion_atom_site_label_4
_geom_torsion
_geom_torsion_publ_flag
C17 N2 N3 C18 -1.7(2) ?
C2 N2 N3 C18 -179.91(18) ?
C35 N6 N7 C36 1.3(2) ?
C20 N6 N7 C36 178.58(18) ?
C11 N1 C1 C2 -177.16(18) yes
C11 N1 C1 S1 3.6(3) yes
C17 N2 C2 C1 -82.0(2) ?
N3 N2 C2 C1 95.8(2) ?
C17 N2 C2 C3 42.9(3) ?
N3 N2 C2 C3 -139.37(17) ?
N1 C1 C2 N2 -104.97(19) ?
S1 C1 C2 N2 74.3(2) ?
N1 C1 C2 C3 130.40(18) ?
S1 C1 C2 C3 -50.3(2) ?
N2 C2 C3 O1 -4.5(2) ?
C1 C2 C3 O1 118.85(19) ?
N2 C2 C3 C4 172.97(15) ?
C1 C2 C3 C4 -63.7(2) ?
O1 C3 C4 C5 -8.0(3) ?
C2 C3 C4 C5 174.53(17) ?
O1 C3 C4 C9 169.74(19) ?
C2 C3 C4 C9 -7.7(3) ?
C9 C4 C5 C6 0.3(3) ?
C3 C4 C5 C6 178.21(18) ?
C4 C5 C6 C7 0.2(3) ?
C5 C6 C7 C8 -0.6(3) ?
C5 C6 C7 C10 179.4(2) ?
C6 C7 C8 C9 0.5(3) ?
C10 C7 C8 C9 -179.5(2) ?
C7 C8 C9 C4 0.1(3) ?
C5 C4 C9 C8 -0.5(3) ?
C3 C4 C9 C8 -178.26(19) ?
C1 N1 C11 C12 108.1(3) ?
C1 N1 C11 C16 -73.3(3) ?
C16 C11 C12 C13 0.0(4) ?
N1 C11 C12 C13 178.6(3) ?
C11 C12 C13 C14 0.4(5) ?
C12 C13 C14 C15 -0.4(5) ?
C13 C14 C15 C16 0.0(4) ?
C12 C11 C16 C15 -0.4(4) ?
N1 C11 C16 C15 -179.0(2) ?
C14 C15 C16 C11 0.4(4) ?
C18 N4 C17 N2 -1.1(2) ?
N3 N2 C17 N4 1.8(2) ?
C2 N2 C17 N4 179.79(18) ?
N2 N3 C18 N4 1.0(3) ?
C17 N4 C18 N3 0.0(3) ?
C29 N5 C19 C20 -175.75(19) ?
C29 N5 C19 S2 2.2(3) yes
C35 N6 C20 C21 -40.3(3) yes
N7 N6 C20 C21 143.16(17) ?
C35 N6 C20 C19 82.9(3) ?
N7 N6 C20 C19 -93.6(2) ?
N5 C19 C20 N6 118.4(2) ?
S2 C19 C20 N6 -59.7(2) ?
N5 C19 C20 C21 -117.8(2) ?
S2 C19 C20 C21 64.1(2) ?
N6 C20 C21 O2 9.5(3) ?
C19 C20 C21 O2 -113.5(2) ?
N6 C20 C21 C22 -171.06(16) ?
C19 C20 C21 C22 66.0(2) ?
O2 C21 C22 C27 -161.3(2) ?
C20 C21 C22 C27 19.2(3) ?
O2 C21 C22 C23 16.4(3) ?
C20 C21 C22 C23 -163.09(19) ?
C27 C22 C23 C24 -0.2(3) ?
C21 C22 C23 C24 -178.1(2) ?
C22 C23 C24 C25 0.4(4) ?
C23 C24 C25 C26 -0.4(4) ?
C23 C24 C25 C28 -179.1(2) ?
C24 C25 C26 C27 0.3(3) ?
C28 C25 C26 C27 178.9(2) ?
C25 C26 C27 C22 -0.1(3) ?
C23 C22 C27 C26 0.1(3) ?
C21 C22 C27 C26 177.77(19) ?
C19 N5 C29 C34 146.7(2) ?
C19 N5 C29 C30 -34.9(3) ?
C34 C29 C30 C31 -2.9(4) ?
N5 C29 C30 C31 178.7(2) ?
C29 C30 C31 C32 1.1(4) ?
C30 C31 C32 C33 1.5(4) ?
C31 C32 C33 C34 -2.4(4) ?
C30 C29 C34 C33 2.1(3) ?
N5 C29 C34 C33 -179.5(2) ?
C32 C33 C34 C29 0.6(4) ?
C36 N8 C35 N6 1.0(2) ?
N7 N6 C35 N8 -1.5(2) ?
C20 N6 C35 N8 -178.37(19) ?
N6 N7 C36 N8 -0.7(3) ?
C35 N8 C36 N7 -0.2(3) ?
